data_2018636
loop_
_publ_author_name
'Fouad, Farid'
'Bunge, Scott D.'
'Ellman, Brett D.'
'Twieg, Robert J.'

_publ_section_title
;
 Tetranaphthyleno[5,6-<i>bcd</i>:11,12-<i>b</i>'<i>c</i>'<i>d</i>':17,18-<i>b</i>''<i>c</i>''<i>d</i>'':23,24-<i>b</i>'''<i>c</i>'''<i>d</i>''']tetrafuran
;
_journal_coeditor_code FN3112
_journal_issue 11
_journal_name_full 'Acta Crystallographica Section C'
_journal_page_first o465
_journal_page_last o467
_journal_paper_doi 10.1107/S0108270112040681
_journal_volume 68
_journal_year 2012
_chemical_formula_iupac 'C40 H16 O4'
_chemical_formula_moiety 'C40 H16 O4'
_chemical_formula_sum 'C40 H16 O4'
_chemical_formula_weight 560.53
_chemical_name_systematic
;
Tetranaphthyleno[5,6-<i>bcd</i>:11,12-<i>b</i>'<i>c</i>'<i>d</i>':17,18-
<i>b</i>''<i>c</i>''<i>d</i>'':23,24-
<i>b</i>'''<i>c</i>'''<i>d</i>''']tetrafuran
;
_space_group_IT_number 14
_symmetry_cell_setting monoclinic
_symmetry_space_group_name_Hall '-P 2yn'
_symmetry_space_group_name_H-M 'P 1 21/n 1'
_atom_sites_solution_hydrogens geom
_atom_sites_solution_primary direct
_atom_sites_solution_secondary difmap
_cell_angle_alpha 90.00
_cell_angle_beta 100.746(3)
_cell_angle_gamma 90.00
_cell_formula_units_Z 2
_cell_length_a 15.592(3)
_cell_length_b 4.3936(8)
_cell_length_c 17.713(3)
_cell_measurement_reflns_used 1241
_cell_measurement_temperature 187(2)
_cell_measurement_theta_max 25.41
_cell_measurement_theta_min 2.66
_cell_volume 1192.1(4)
_computing_cell_refinement 'SAINT (Bruker 2007)'
_computing_data_collection 'APEX2 (Bruker 2007)'
_computing_data_reduction 'SAINT (Bruker 2007)'
_computing_molecular_graphics
;
XP (Sheldrick, 2008) and DIAMOND (Brandenburg, 1999)
;
_computing_publication_material 'SHELXTL (Sheldrick, 2008)'
_computing_structure_refinement 'SHELXL97 (Sheldrick, 2008)'
_computing_structure_solution 'SHELXS97 (Sheldrick, 2008)'
_diffrn_ambient_temperature 187(2)
_diffrn_measured_fraction_theta_full 1.000
_diffrn_measured_fraction_theta_max 1.000
_diffrn_measurement_device_type 'Bruker APEXII CCD area-detector'
_diffrn_measurement_method '\f and \w'
_diffrn_radiation_monochromator graphite
_diffrn_radiation_source 'fine-focus sealed tube'
_diffrn_radiation_type MoK\a
_diffrn_radiation_wavelength 0.71073
_diffrn_reflns_av_R_equivalents 0.0543
_diffrn_reflns_av_sigmaI/netI 0.0456
_diffrn_reflns_limit_h_max 18
_diffrn_reflns_limit_h_min -18
_diffrn_reflns_limit_k_max 5
_diffrn_reflns_limit_k_min -5
_diffrn_reflns_limit_l_max 21
_diffrn_reflns_limit_l_min -21
_diffrn_reflns_number 8923
_diffrn_reflns_theta_full 25.04
_diffrn_reflns_theta_max 25.04
_diffrn_reflns_theta_min 1.60
_exptl_absorpt_coefficient_mu 0.101
_exptl_absorpt_correction_T_max 0.9821
_exptl_absorpt_correction_T_min 0.9628
_exptl_absorpt_correction_type empirical
_exptl_absorpt_process_details '(SADABS; Bruker, 2001)'
_exptl_crystal_colour yellow
_exptl_crystal_density_diffrn 1.562
_exptl_crystal_density_method 'not measured'
_exptl_crystal_description irregular
_exptl_crystal_F_000 576
_exptl_crystal_size_max 0.38
_exptl_crystal_size_mid 0.20
_exptl_crystal_size_min 0.18
_refine_diff_density_max 0.204
_refine_diff_density_min -0.206
_refine_ls_extinction_method none
_refine_ls_goodness_of_fit_ref 0.970
_refine_ls_hydrogen_treatment constr
_refine_ls_matrix_type full
_refine_ls_number_parameters 199
_refine_ls_number_reflns 2117
_refine_ls_number_restraints 0
_refine_ls_restrained_S_all 0.970
_refine_ls_R_factor_all 0.0738
_refine_ls_R_factor_gt 0.0415
_refine_ls_shift/su_max 0.000
_refine_ls_shift/su_mean 0.000
_refine_ls_structure_factor_coef Fsqd
_refine_ls_weighting_details 'calc w = 1/[\s^2^(Fo^2^)+(0.0461P)^2^+0.6737P] where P=(Fo^2^+2Fc^2^)/3'
_refine_ls_weighting_scheme calc
_refine_ls_wR_factor_gt 0.0883
_refine_ls_wR_factor_ref 0.1055
_reflns_number_gt 1466
_reflns_number_total 2117
_reflns_threshold_expression I>2\s(I)
_cod_data_source_file fn3112.cif
_cod_data_source_block I
_cod_original_sg_symbol_H-M P21/n
_cod_database_code 2018636
_cod_database_fobs_code 2018636

loop_
_symmetry_equiv_pos_as_xyz
'x, y, z'
'-x+1/2, y+1/2, -z+1/2'
'-x, -y, -z'
'x-1/2, -y-1/2, z-1/2'

loop_
_atom_site_type_symbol
_atom_site_label
_atom_site_fract_x
_atom_site_fract_y
_atom_site_fract_z
_atom_site_U_iso_or_equiv
_atom_site_adp_type
_atom_site_calc_flag
_atom_site_refinement_flags
_atom_site_occupancy
_atom_site_symmetry_multiplicity
O O1 -0.10332(9) 0.4901(4) 0.18331(8) 0.0250(4) Uani d . 1 1
O O2 0.17712(9) 1.0623(3) 0.09905(8) 0.0250(4) Uani d . 1 1
C C1 -0.13080(14) 0.3288(5) 0.11529(12) 0.0233(5) Uani d . 1 1
C C2 -0.07813(14) 0.3909(5) 0.06309(12) 0.0223(5) Uani d . 1 1
C C3 -0.01310(14) 0.5995(5) 0.09933(12) 0.0221(5) Uani d . 1 1
C C4 -0.03077(14) 0.6531(5) 0.17136(13) 0.0230(5) Uani d . 1 1
C C5 0.01945(14) 0.8499(5) 0.22650(13) 0.0235(5) Uani d . 1 1
C C6 0.00122(15) 0.9075(5) 0.30021(13) 0.0279(6) Uani d . 1 1
H H6 -0.0477 0.8139 0.3155 0.034 Uiso calc R 1 1
C C7 0.05408(15) 1.0987(6) 0.35000(13) 0.0307(6) Uani d . 1 1
H H7 0.0410 1.1371 0.3994 0.037 Uiso calc R 1 1
C C8 0.12686(15) 1.2374(6) 0.32898(14) 0.0315(6) Uani d . 1 1
H H8 0.1630 1.3665 0.3645 0.038 Uiso calc R 1 1
C C9 0.14660(15) 1.1888(5) 0.25737(13) 0.0279(6) Uani d . 1 1
H H9 0.1958 1.2861 0.2434 0.033 Uiso calc R 1 1
C C10 0.09373(14) 0.9942(5) 0.20465(12) 0.0226(5) Uani d . 1 1
C C11 0.10960(14) 0.9358(5) 0.12968(13) 0.0233(5) Uani d . 1 1
C C12 0.05925(14) 0.7457(5) 0.07765(12) 0.0217(5) Uani d . 1 1
C C13 0.09723(14) 0.7503(5) 0.00995(12) 0.0222(5) Uani d . 1 1
C C14 0.16743(14) 0.9424(5) 0.02521(12) 0.0230(5) Uani d . 1 1
C C15 0.22335(14) 1.0122(5) -0.02711(12) 0.0230(5) Uani d . 1 1
C C16 0.20398(14) 0.8695(5) -0.10166(12) 0.0236(5) Uani d . 1 1
C C17 0.25848(15) 0.9325(5) -0.15476(13) 0.0280(6) Uani d . 1 1
H H17 0.2467 0.8399 -0.2041 0.034 Uiso calc R 1 1
C C18 0.32821(15) 1.1252(5) -0.13629(14) 0.0302(6) Uani d . 1 1
H H18 0.3642 1.1653 -0.1729 0.036 Uiso calc R 1 1
C C19 0.34703(15) 1.2639(6) -0.06371(14) 0.0311(6) Uani d . 1 1
H H19 0.3957 1.3966 -0.0515 0.037 Uiso calc R 1 1
C C20 0.29571(14) 1.2093(5) -0.01050(14) 0.0281(6) Uani d . 1 1
H H20 0.3090 1.3054 0.0383 0.034 Uiso calc R 1 1

loop_
_atom_site_aniso_label
_atom_site_aniso_U_11
_atom_site_aniso_U_22
_atom_site_aniso_U_33
_atom_site_aniso_U_12
_atom_site_aniso_U_13
_atom_site_aniso_U_23
O1 0.0276(9) 0.0265(9) 0.0216(9) -0.0025(7) 0.0059(7) -0.0028(7)
O2 0.0256(8) 0.0292(9) 0.0207(9) -0.0033(7) 0.0053(6) -0.0024(7)
C1 0.0270(12) 0.0220(12) 0.0199(12) 0.0001(10) 0.0022(10) -0.0001(9)
C2 0.0232(12) 0.0213(12) 0.0225(13) 0.0010(10) 0.0043(9) 0.0020(10)
C3 0.0230(12) 0.0226(12) 0.0207(12) 0.0023(10) 0.0039(9) 0.0009(10)
C4 0.0222(12) 0.0239(12) 0.0233(13) 0.0017(10) 0.0050(10) 0.0027(10)
C5 0.0238(12) 0.0250(12) 0.0216(13) 0.0042(10) 0.0038(10) 0.0006(10)
C6 0.0287(13) 0.0295(14) 0.0264(13) 0.0021(11) 0.0073(10) 0.0002(11)
C7 0.0323(13) 0.0384(15) 0.0218(13) 0.0044(12) 0.0057(10) -0.0050(11)
C8 0.0319(13) 0.0347(15) 0.0256(14) 0.0010(12) -0.0010(10) -0.0076(11)
C9 0.0267(13) 0.0306(13) 0.0254(13) 0.0011(11) 0.0025(10) -0.0018(11)
C10 0.0243(12) 0.0227(12) 0.0201(12) 0.0038(10) 0.0021(9) -0.0003(9)
C11 0.0230(12) 0.0242(12) 0.0230(12) 0.0006(10) 0.0051(9) 0.0017(10)
C12 0.0227(12) 0.0206(12) 0.0211(12) 0.0036(10) 0.0027(9) 0.0019(9)
C13 0.0236(12) 0.0218(12) 0.0208(13) 0.0014(10) 0.0031(9) 0.0025(10)
C14 0.0276(12) 0.0231(12) 0.0180(12) 0.0033(10) 0.0040(9) 0.0001(10)
C15 0.0230(11) 0.0217(12) 0.0234(13) 0.0026(10) 0.0022(9) 0.0036(10)
C16 0.0236(12) 0.0248(13) 0.0221(12) 0.0034(10) 0.0038(10) 0.0036(10)
C17 0.0296(13) 0.0297(14) 0.0249(13) 0.0019(11) 0.0056(10) 0.0021(10)
C18 0.0314(13) 0.0323(14) 0.0295(14) -0.0017(11) 0.0129(11) 0.0052(11)
C19 0.0282(13) 0.0310(14) 0.0346(15) -0.0069(11) 0.0069(11) 0.0021(11)
C20 0.0282(13) 0.0280(13) 0.0273(14) -0.0012(11) 0.0033(10) 0.0013(10)

loop_
_atom_type_symbol
_atom_type_description
_atom_type_scat_dispersion_real
_atom_type_scat_dispersion_imag
_atom_type_scat_source
C C 0.0033 0.0016 'International Tables Vol C Tables 4.2.6.8 and 6.1.1.4'
H H 0.0000 0.0000 'International Tables Vol C Tables 4.2.6.8 and 6.1.1.4'
O O 0.0106 0.0060 'International Tables Vol C Tables 4.2.6.8 and 6.1.1.4'

loop_
_geom_angle_atom_site_label_1
_geom_angle_atom_site_label_2
_geom_angle_atom_site_label_3
_geom_angle_site_symmetry_1
_geom_angle_site_symmetry_3
_geom_angle
C4 O1 C1 . . 104.97(16)
C11 O2 C14 . . 104.99(17)
C2 C1 O1 . . 110.76(19)
C2 C1 C16 . 3_565 124.7(2)
O1 C1 C16 . 3_565 124.49(19)
C1 C2 C13 . 3_565 118.5(2)
C1 C2 C3 . . 106.77(19)
C13 C2 C3 3_565 . 134.7(2)
C4 C3 C12 . . 118.9(2)
C4 C3 C2 . . 106.19(19)
C12 C3 C2 . . 134.9(2)
C3 C4 O1 . . 111.29(19)
C3 C4 C5 . . 124.1(2)
O1 C4 C5 . . 124.61(19)
C6 C5 C4 . . 124.3(2)
C6 C5 C10 . . 118.8(2)
C4 C5 C10 . . 116.8(2)
C7 C6 C5 . . 120.2(2)
C7 C6 H6 . . 119.9
C5 C6 H6 . . 119.9
C6 C7 C8 . . 121.0(2)
C6 C7 H7 . . 119.5
C8 C7 H7 . . 119.5
C9 C8 C7 . . 120.6(2)
C9 C8 H8 . . 119.7
C7 C8 H8 . . 119.7
C8 C9 C10 . . 120.0(2)
C8 C9 H9 . . 120.0
C10 C9 H9 . . 120.0
C9 C10 C11 . . 123.1(2)
C9 C10 C5 . . 119.3(2)
C11 C10 C5 . . 117.55(19)
C12 C11 O2 . . 111.16(19)
C12 C11 C10 . . 124.0(2)
O2 C11 C10 . . 124.8(2)
C11 C12 C3 . . 118.6(2)
C11 C12 C13 . . 106.18(19)
C3 C12 C13 . . 135.2(2)
C14 C13 C2 . 3_565 118.4(2)
C14 C13 C12 . . 106.47(19)
C2 C13 C12 3_565 . 135.2(2)
C13 C14 O2 . . 111.20(18)
C13 C14 C15 . . 124.8(2)
O2 C14 C15 . . 124.0(2)
C20 C15 C14 . . 124.2(2)
C20 C15 C16 . . 118.8(2)
C14 C15 C16 . . 117.1(2)
C17 C16 C1 . 3_565 125.0(2)
C17 C16 C15 . . 118.5(2)
C1 C16 C15 3_565 . 116.54(19)
C18 C17 C16 . . 120.9(2)
C18 C17 H17 . . 119.6
C16 C17 H17 . . 119.6
C17 C18 C19 . . 120.6(2)
C17 C18 H18 . . 119.7
C19 C18 H18 . . 119.7
C20 C19 C18 . . 120.4(2)
C20 C19 H19 . . 119.8
C18 C19 H19 . . 119.8
C19 C20 C15 . . 120.9(2)
C19 C20 H20 . . 119.6
C15 C20 H20 . . 119.6

loop_
_geom_bond_atom_site_label_1
_geom_bond_atom_site_label_2
_geom_bond_site_symmetry_2
_geom_bond_distance
O1 C4 . 1.388(3)
O1 C1 . 1.395(3)
O2 C11 . 1.387(3)
O2 C14 . 1.392(3)
C1 C2 . 1.374(3)
C1 C16 3_565 1.420(3)
C2 C13 3_565 1.416(3)
C2 C3 . 1.427(3)
C3 C4 . 1.375(3)
C3 C12 . 1.412(3)
C4 C5 . 1.425(3)
C5 C6 . 1.410(3)
C5 C10 . 1.435(3)
C6 C7 . 1.375(3)
C6 H6 . 0.9500
C7 C8 . 1.398(3)
C7 H7 . 0.9500
C8 C9 . 1.376(3)
C8 H8 . 0.9500
C9 C10 . 1.413(3)
C9 H9 . 0.9500
C10 C11 . 1.419(3)
C11 C12 . 1.376(3)
C12 C13 . 1.433(3)
C13 C14 . 1.369(3)
C13 C2 3_565 1.416(3)
C14 C15 . 1.419(3)
C15 C20 . 1.409(3)
C15 C16 . 1.442(3)
C16 C17 . 1.407(3)
C16 C1 3_565 1.420(3)
C17 C18 . 1.369(3)
C17 H17 . 0.9500
C18 C19 . 1.404(3)
C18 H18 . 0.9500
C19 C20 . 1.367(3)
C19 H19 . 0.9500
C20 H20 . 0.9500
